data_4088803
loop_
_publ_author_name
'Chu, Wan-Yi'
'Gilbert-Wilson, Ryan'
'Rauchfuss, Thomas B.'
'van Gastel, Maurice'
'Neese, Frank'

_publ_section_title
;
 Cobalt Phosphino-\a-Iminopyridine-Catalyzed Hydrofunctionalization of
 Alkenes: Catalyst Development and Mechanistic Analysis
;
_journal_issue 17
_journal_name_full Organometallics
_journal_page_first 2900
_journal_paper_doi 10.1021/acs.organomet.6b00457
_journal_volume 35
_journal_year 2016
_chemical_formula_moiety 'C25 H21 Cl2 Co N2 P'
_chemical_formula_sum 'C25 H21 Cl2 Co N2 P'
_chemical_formula_weight 510.24
_space_group_crystal_system monoclinic
_space_group_IT_number 14
_space_group_name_Hall '-P 2yn'
_space_group_name_H-M_alt 'P 1 21/n 1'
_atom_sites_solution_hydrogens geom
_audit_creation_date 2016-01-15
_audit_creation_method
;
Olex2 1.2
(compiled 2015.09.30 svn.r3233 for OlexSys, GUI svn.r5103)
;
_cell_angle_alpha 90
_cell_angle_beta 95.112(6)
_cell_angle_gamma 90
_cell_formula_units_Z 4
_cell_length_a 8.5905(16)
_cell_length_b 18.320(4)
_cell_length_c 15.217(3)
_cell_measurement_reflns_used 5697
_cell_measurement_temperature 173(2)
_cell_measurement_theta_max 25.54
_cell_measurement_theta_min 2.22
_cell_volume 2385.3(8)
_computing_cell_refinement 'SAINT v8.34A (Bruker, 2013)'
_computing_data_reduction 'SAINT v8.34A (Bruker, 2013)'
_computing_molecular_graphics 'Olex2 (Dolomanov et al., 2009)'
_computing_publication_material 'Olex2 (Dolomanov et al., 2009)'
_computing_structure_refinement 'ShelXL (Sheldrick, 2015)'
_computing_structure_solution 'XT (Sheldrick, 2015)'
_diffrn_ambient_temperature 173.15
_diffrn_detector 'Bruker APEXII CCD area detector'
_diffrn_detector_type 'CCD area detector'
_diffrn_measured_fraction_theta_full 1.000
_diffrn_measured_fraction_theta_max 0.987
_diffrn_measurement_device 'kappa diffractometer'
_diffrn_measurement_device_type 'Bruker Kappa/ApexII CCD'
_diffrn_measurement_method 'profile data from \f and \w scans'
_diffrn_radiation_monochromator graphite
_diffrn_radiation_probe x-ray
_diffrn_radiation_type MoK\a
_diffrn_radiation_wavelength 0.71073
_diffrn_reflns_av_R_equivalents 0.0597
_diffrn_reflns_av_unetI/netI 0.0393
_diffrn_reflns_Laue_measured_fraction_full 1.000
_diffrn_reflns_Laue_measured_fraction_max 0.987
_diffrn_reflns_limit_h_max 11
_diffrn_reflns_limit_h_min -11
_diffrn_reflns_limit_k_max 24
_diffrn_reflns_limit_k_min -24
_diffrn_reflns_limit_l_max 20
_diffrn_reflns_limit_l_min -20
_diffrn_reflns_number 37848
_diffrn_reflns_point_group_measured_fraction_full 1.000
_diffrn_reflns_point_group_measured_fraction_max 0.987
_diffrn_reflns_theta_full 26.000
_diffrn_reflns_theta_max 28.374
_diffrn_reflns_theta_min 1.744
_diffrn_source 'fine-focus sealed X-ray tube'
_diffrn_source_target Mo
_diffrn_source_type 'Siemens fine-focus sealed tube'
_diffrn_standards_number 0
_exptl_absorpt_coefficient_mu 1.026
_exptl_absorpt_correction_T_max 0.7457
_exptl_absorpt_correction_T_min 0.6161
_exptl_absorpt_correction_type multi-scan
_exptl_absorpt_process_details
;
SADABS-2012/1 (Bruker,2012) was used for absorption correction.
wR2(int) was 0.0713 before and 0.0340 after correction.
The Ratio of minimum to maximum transmission is 0.8262.
The \l/2 correction factor is 0.0015.
;
_exptl_crystal_colour red
_exptl_crystal_colour_primary red
_exptl_crystal_density_diffrn 1.421
_exptl_crystal_description prism
_exptl_crystal_F_000 1044
_exptl_crystal_preparation
; 
The data crystal was mounted using oil (Parantone-N, Exxon) to a 
0.3 mm cryo-loop (Hampton Research) with the (4 0 -1) scattering 
planes roughly normal to the spindle axis.  
;
_exptl_crystal_size_max 0.266
_exptl_crystal_size_mid 0.164
_exptl_crystal_size_min 0.076
_refine_diff_density_max 0.317
_refine_diff_density_min -0.291
_refine_diff_density_rms 0.063
_refine_ls_extinction_method none
_refine_ls_goodness_of_fit_ref 1.037
_refine_ls_hydrogen_treatment constr
_refine_ls_matrix_type full
_refine_ls_number_parameters 391
_refine_ls_number_reflns 5909
_refine_ls_number_restraints 521
_refine_ls_restrained_S_all 1.015
_refine_ls_R_factor_all 0.0514
_refine_ls_R_factor_gt 0.0324
_refine_ls_shift/su_max 0.001
_refine_ls_shift/su_mean 0.000
_refine_ls_structure_factor_coef Fsqd
_refine_ls_weighting_details 'w=1/[\s^2^(Fo^2^)+(0.0274P)^2^+1.1152P] where P=(Fo^2^+2Fc^2^)/3'
_refine_ls_weighting_scheme calc
_refine_ls_wR_factor_gt 0.0686
_refine_ls_wR_factor_ref 0.0771
_reflns_Friedel_coverage 0.000
_reflns_number_gt 4520
_reflns_number_total 5909
_reflns_threshold_expression 'I > 2\s(I)'
_cod_data_source_file om6b00457_si_004.cif
_cod_data_source_block CoCl2(Ph2PC6H4NMepy)
_cod_original_cell_volume 2385.4(8)
_cod_database_code 4088803
_shelx_space_group_comment
;
The symmetry employed for this shelxl refinement is uniquely defined
by the following loop, which should always be used as a source of
symmetry information in preference to the above space-group names.
They are only intended as comments.
;
_shelx_estimated_absorpt_t_max 0.926
_shelx_estimated_absorpt_t_min 0.772
_olex2_refinement_description
;
1. Fixed Uiso
 At 1.2 times of:
  All C(H) groups
 At 1.5 times of:
  All C(H,H,H) groups
2. Restrained distances
 P1-C20A \\sim P1-C20
 with sigma of 0.02
 P1-C14A \\sim P1-C14
 with sigma of 0.02
3. Restrained planarity
 C20, C21, C22, C23, C24, C25
 with sigma of 0.1
4. Uiso/Uaniso restraints and constraints
C20 \\sim C20A \\sim C21 \\sim C21A \\sim C22 \\sim C22A \\sim C23 \\sim C23A
\\sim C24 \\sim C24A \\sim C25 \\sim C25A: within 1.7A with sigma of 0.01 and
sigma for terminal atoms of 0.02
C14 \\sim C14A \\sim C15 \\sim C15A \\sim C16 \\sim C16A \\sim C17 \\sim C17A
\\sim C18 \\sim C18A \\sim C19 \\sim C19A: within 1.7A with sigma of 0.01 and
sigma for terminal atoms of 0.02
5. Rigid body (RIGU) restrains
 C20, C20A, C21, C21A, C22, C22A, C23, C23A, C24, C24A, C25, C25A
 with sigma for 1-2 distances of 0.02 and sigma for 1-3 distances of 0.02
 C14, C14A, C15, C15A, C16, C16A, C17, C17A, C18, C18A, C19, C19A
 with sigma for 1-2 distances of 0.02 and sigma for 1-3 distances of 0.02
6. Same fragment restrains
{C14, C15, C16, C17, C18, C19} sigma for 1-2: 0.01, 1-3: 0.04
as
{C14A, C15A, C16A, C17A, C18A, C19A}
{C20, C21, C22, C23, C24, C25} sigma for 1-2: 0.01, 1-3: 0.04
as
{C20A, C21A, C22A, C23A, C24A, C25A}
7. Others
 Sof(C20A)=Sof(C21A)=Sof(H21A)=Sof(C22A)=Sof(H22A)=Sof(C23A)=Sof(H23A)=
 Sof(C24A)=Sof(H24A)=Sof(C25A)=Sof(H25A)=1-FVAR(1)
 Sof(C20)=Sof(C21)=Sof(H21)=Sof(C22)=Sof(H22)=Sof(C23)=Sof(H23)=Sof(C24)=
 Sof(H24)=Sof(C25)=Sof(H25)=FVAR(1)
 Sof(C14A)=Sof(C15A)=Sof(H15A)=Sof(C16A)=Sof(H16A)=Sof(C17A)=Sof(H17A)=
 Sof(C18A)=Sof(H18A)=Sof(C19A)=Sof(H19A)=1-FVAR(2)
 Sof(C14)=Sof(C15)=Sof(H15)=Sof(C16)=Sof(H16)=Sof(C17)=Sof(H17)=Sof(C18)=
 Sof(H18)=Sof(C19)=Sof(H19)=FVAR(2)
8.a Aromatic/amide H refined with riding coordinates:
 C1(H1), C2(H2), C3(H3), C4(H4), C9(H9), C10(H10), C11(H11), C12(H12),
 C15(H15), C16(H16), C17(H17), C18(H18), C19(H19), C15A(H15A), C16A(H16A),
 C17A(H17A), C18A(H18A), C19A(H19A), C21(H21), C22(H22), C23(H23), C24(H24),
 C25(H25), C21A(H21A), C22A(H22A), C23A(H23A), C24A(H24A), C25A(H25A)
8.b Idealised Me refined as rotating group:
 C7(H7A,H7B,H7C)
;
_shelx_shelxl_version_number 2014/7
_olex2_submission_special_instructions 'No special instructions were received'

loop_
_space_group_symop_operation_xyz
'x, y, z'
'-x+1/2, y+1/2, -z+1/2'
'-x, -y, -z'
'x-1/2, -y-1/2, z-1/2'

loop_
_atom_site_label
_atom_site_type_symbol
_atom_site_fract_x
_atom_site_fract_y
_atom_site_fract_z
_atom_site_U_iso_or_equiv
_atom_site_adp_type
_atom_site_occupancy
_atom_site_site_symmetry_order
_atom_site_calc_flag
_atom_site_refinement_flags_posn
_atom_site_refinement_flags_adp
_atom_site_refinement_flags_occupancy
_atom_site_disorder_assembly
_atom_site_disorder_group
Co1 Co 0.82153(3) 0.35004(2) 0.36645(2) 0.01899(7) Uani 1 1 d . . . . .
Cl1 Cl 1.01012(6) 0.43889(3) 0.38113(4) 0.03045(12) Uani 1 1 d . . . . .
Cl2 Cl 0.94507(6) 0.24236(3) 0.39609(4) 0.03300(13) Uani 1 1 d . . . . .
P1 P 0.75901(6) 0.35508(3) 0.20899(3) 0.02154(11) Uani 1 1 d D . . . .
N1 N 0.67765(18) 0.39048(8) 0.45897(10) 0.0216(3) Uani 1 1 d . . . . .
N2 N 0.59771(17) 0.29316(8) 0.33989(10) 0.0197(3) Uani 1 1 d . . . . .
C1 C 0.7267(2) 0.43661(11) 0.52336(14) 0.0281(5) Uani 1 1 d . . . . .
H1 H 0.8284 0.4569 0.5232 0.034 Uiso 1 1 calc R . . . .
C2 C 0.6360(3) 0.45627(12) 0.59044(15) 0.0360(5) Uani 1 1 d . . . . .
H2 H 0.6759 0.4882 0.6362 0.043 Uiso 1 1 calc R . . . .
C3 C 0.4871(3) 0.42868(13) 0.58936(16) 0.0402(6) Uani 1 1 d . . . . .
H3 H 0.4222 0.4414 0.6344 0.048 Uiso 1 1 calc R . . . .
C4 C 0.4329(3) 0.38206(12) 0.52159(16) 0.0357(5) Uani 1 1 d . . . . .
H4 H 0.3295 0.3633 0.5189 0.043 Uiso 1 1 calc R . . . .
C5 C 0.5309(2) 0.36324(10) 0.45804(13) 0.0245(4) Uani 1 1 d . . . . .
C6 C 0.4853(2) 0.31234(10) 0.38501(14) 0.0243(4) Uani 1 1 d . . . . .
C7 C 0.3182(2) 0.29042(14) 0.36804(18) 0.0440(6) Uani 1 1 d . . . . .
H7A H 0.2989 0.2724 0.3074 0.066 Uiso 1 1 calc GR . . . .
H7B H 0.2511 0.3327 0.3761 0.066 Uiso 1 1 calc GR . . . .
H7C H 0.2947 0.2518 0.4094 0.066 Uiso 1 1 calc GR . . . .
C8 C 0.5789(2) 0.24686(10) 0.26527(13) 0.0210(4) Uani 1 1 d . . . . .
C9 C 0.5083(2) 0.17831(11) 0.26482(14) 0.0264(4) Uani 1 1 d . . . . .
H9 H 0.4649 0.1606 0.3160 0.032 Uiso 1 1 calc R . . . .
C10 C 0.5022(3) 0.13641(11) 0.18907(15) 0.0320(5) Uani 1 1 d . . . . .
H10 H 0.4569 0.0891 0.1888 0.038 Uiso 1 1 calc R . . . .
C11 C 0.5614(3) 0.16266(12) 0.11388(15) 0.0334(5) Uani 1 1 d . . . . .
H11 H 0.5527 0.1343 0.0614 0.040 Uiso 1 1 calc R . . . .
C12 C 0.6332(2) 0.23008(12) 0.11483(14) 0.0302(5) Uani 1 1 d . . . . .
H12 H 0.6738 0.2479 0.0629 0.036 Uiso 1 1 calc R . . . .
C13 C 0.6463(2) 0.27194(10) 0.19111(13) 0.0224(4) Uani 1 1 d . . . . .
C14 C 0.911(3) 0.3453(16) 0.1337(17) 0.026(2) Uani 0.35(3) 1 d D U P A 1
C15 C 1.022(2) 0.2907(11) 0.1528(13) 0.030(2) Uani 0.35(3) 1 d D U P A 1
H15 H 1.0138 0.2590 0.2016 0.036 Uiso 0.35(3) 1 calc R . P A 1
C16 C 1.145(2) 0.2828(10) 0.0999(12) 0.035(2) Uani 0.35(3) 1 d D U P A 1
H16 H 1.2243 0.2472 0.1142 0.042 Uiso 0.35(3) 1 calc R . P A 1
C17 C 1.1527(18) 0.3267(10) 0.0269(11) 0.033(2) Uani 0.35(3) 1 d D U P A 1
H17 H 1.2342 0.3196 -0.0105 0.039 Uiso 0.35(3) 1 calc R . P A 1
C18 C 1.0446(19) 0.3803(10) 0.0073(10) 0.033(2) Uani 0.35(3) 1 d D U P A 1
H18 H 1.0527 0.4112 -0.0422 0.040 Uiso 0.35(3) 1 calc R . P A 1
C19 C 0.923(2) 0.3893(11) 0.0606(13) 0.034(2) Uani 0.35(3) 1 d D U P A 1
H19 H 0.8466 0.4261 0.0467 0.040 Uiso 0.35(3) 1 calc R . P A 1
C14A C 0.9013(15) 0.3538(9) 0.1276(9) 0.0262(14) Uani 0.65(3) 1 d D U P A 2
C15A C 1.0239(13) 0.3036(6) 0.1407(7) 0.0328(15) Uani 0.65(3) 1 d D U P A 2
H15A H 1.0314 0.2730 0.1913 0.039 Uiso 0.65(3) 1 calc R . P A 2
C16A C 1.1351(10) 0.2982(5) 0.0796(7) 0.0332(15) Uani 0.65(3) 1 d D U P A 2
H16A H 1.2151 0.2623 0.0866 0.040 Uiso 0.65(3) 1 calc R . P A 2
C17A C 1.1275(10) 0.3457(6) 0.0090(6) 0.0315(16) Uani 0.65(3) 1 d D U P A 2
H17A H 1.2055 0.3436 -0.0315 0.038 Uiso 0.65(3) 1 calc R . P A 2
C18A C 1.0081(12) 0.3962(5) -0.0037(6) 0.0340(15) Uani 0.65(3) 1 d D U P A 2
H18A H 1.0038 0.4282 -0.0530 0.041 Uiso 0.65(3) 1 calc R . P A 2
C19A C 0.8945(12) 0.4004(6) 0.0556(6) 0.0288(13) Uani 0.65(3) 1 d D U P A 2
H19A H 0.8123 0.4350 0.0468 0.035 Uiso 0.65(3) 1 calc R . P A 2
C20 C 0.6344(18) 0.4289(8) 0.1724(15) 0.031(2) Uani 0.384(12) 1 d D U P A 1
C21 C 0.5036(13) 0.4205(5) 0.1129(8) 0.046(2) Uani 0.384(12) 1 d D U P A 1
H21 H 0.4721 0.3734 0.0922 0.056 Uiso 0.384(12) 1 calc R . P A 1
C22 C 0.4190(13) 0.4821(5) 0.0841(9) 0.059(2) Uani 0.384(12) 1 d D U P A 1
H22 H 0.3279 0.4769 0.0444 0.071 Uiso 0.384(12) 1 calc R . P A 1
C23 C 0.4663(16) 0.5507(6) 0.1126(8) 0.055(2) Uani 0.384(12) 1 d D U P A 1
H23 H 0.4093 0.5925 0.0914 0.066 Uiso 0.384(12) 1 calc R . P A 1
C24 C 0.597(3) 0.5588(10) 0.172(3) 0.043(2) Uani 0.384(12) 1 d D U P A 1
H24 H 0.6267 0.6057 0.1941 0.051 Uiso 0.384(12) 1 calc R . P A 1
C25 C 0.683(2) 0.4981(9) 0.1992(18) 0.032(2) Uani 0.384(12) 1 d D U P A 1
H25 H 0.7765 0.5038 0.2366 0.038 Uiso 0.384(12) 1 calc R . P A 1
C20A C 0.6331(11) 0.4328(5) 0.1773(9) 0.0276(14) Uani 0.616(12) 1 d D U P A 2
C21A C 0.4759(8) 0.4251(3) 0.1472(5) 0.0481(15) Uani 0.616(12) 1 d D U P A 2
H21A H 0.4325 0.3777 0.1379 0.058 Uiso 0.616(12) 1 calc R . P A 2
C22A C 0.3825(7) 0.4865(3) 0.1307(6) 0.0611(17) Uani 0.616(12) 1 d D U P A 2
H22A H 0.2754 0.4810 0.1103 0.073 Uiso 0.616(12) 1 calc R . P A 2
C23A C 0.4449(9) 0.5552(4) 0.1441(6) 0.0551(16) Uani 0.616(12) 1 d D U P A 2
H23A H 0.3808 0.5969 0.1326 0.066 Uiso 0.616(12) 1 calc R . P A 2
C24A C 0.6008(18) 0.5637(6) 0.1741(17) 0.0419(15) Uani 0.616(12) 1 d D U P A 2
H24A H 0.6449 0.6111 0.1814 0.050 Uiso 0.616(12) 1 calc R . P A 2
C25A C 0.6910(15) 0.5028(6) 0.1934(11) 0.0299(16) Uani 0.616(12) 1 d D U P A 2
H25A H 0.7956 0.5088 0.2183 0.036 Uiso 0.616(12) 1 calc R . P A 2

loop_
_atom_site_aniso_label
_atom_site_aniso_U_11
_atom_site_aniso_U_22
_atom_site_aniso_U_33
_atom_site_aniso_U_23
_atom_site_aniso_U_13
_atom_site_aniso_U_12
Co1 0.01609(13) 0.01840(13) 0.02220(14) -0.00339(10) 0.00017(10) -0.00142(10)
Cl1 0.0294(3) 0.0257(2) 0.0357(3) -0.0041(2) -0.0002(2) -0.0109(2)
Cl2 0.0212(2) 0.0213(2) 0.0554(4) 0.0004(2) -0.0023(2) 0.0010(2)
P1 0.0210(2) 0.0216(2) 0.0218(2) -0.0016(2) 0.0006(2) -0.0038(2)
N1 0.0192(8) 0.0217(8) 0.0234(8) -0.0031(7) -0.0003(7) 0.0027(6)
N2 0.0176(8) 0.0195(7) 0.0217(8) -0.0020(6) 0.0009(6) -0.0025(6)
C1 0.0264(11) 0.0275(10) 0.0295(11) -0.0069(9) -0.0031(9) 0.0024(9)
C2 0.0421(13) 0.0363(12) 0.0289(12) -0.0112(10) 0.0001(10) 0.0046(10)
C3 0.0474(15) 0.0409(13) 0.0344(13) -0.0080(11) 0.0155(11) 0.0068(11)
C4 0.0305(12) 0.0356(12) 0.0435(14) -0.0056(11) 0.0161(11) -0.0027(10)
C5 0.0232(10) 0.0230(10) 0.0279(11) -0.0012(8) 0.0050(8) 0.0025(8)
C6 0.0189(9) 0.0220(9) 0.0319(11) -0.0007(8) 0.0020(8) -0.0023(8)
C7 0.0179(10) 0.0500(15) 0.0652(17) -0.0230(13) 0.0101(11) -0.0085(10)
C8 0.0160(9) 0.0224(9) 0.0238(10) -0.0033(8) -0.0016(7) -0.0003(7)
C9 0.0253(10) 0.0236(10) 0.0298(11) 0.0000(8) -0.0007(9) -0.0053(8)
C10 0.0298(11) 0.0226(10) 0.0423(13) -0.0077(9) -0.0038(10) -0.0060(9)
C11 0.0291(11) 0.0370(12) 0.0338(12) -0.0158(10) 0.0014(9) -0.0052(10)
C12 0.0278(11) 0.0363(11) 0.0266(11) -0.0091(9) 0.0030(9) -0.0069(9)
C13 0.0199(9) 0.0226(9) 0.0243(10) -0.0031(8) -0.0011(8) -0.0024(8)
C14 0.028(4) 0.026(5) 0.025(4) -0.002(3) 0.004(4) -0.011(3)
C15 0.025(3) 0.031(5) 0.034(4) -0.003(4) 0.007(3) -0.003(3)
C16 0.035(4) 0.040(5) 0.032(5) -0.001(4) 0.009(4) -0.003(4)
C17 0.030(4) 0.033(5) 0.035(5) -0.004(4) 0.008(4) 0.000(4)
C18 0.035(4) 0.036(5) 0.029(4) 0.003(4) 0.007(4) -0.002(4)
C19 0.036(5) 0.031(5) 0.034(4) -0.003(3) 0.001(4) 0.002(3)
C14A 0.024(2) 0.027(4) 0.027(3) -0.005(2) 0.001(2) -0.004(2)
C15A 0.032(2) 0.034(3) 0.033(3) 0.007(2) 0.004(2) -0.005(2)
C16A 0.028(2) 0.033(3) 0.039(4) -0.001(3) 0.004(2) -0.002(2)
C17A 0.035(3) 0.033(4) 0.028(3) -0.002(2) 0.008(2) -0.004(2)
C18A 0.044(3) 0.031(3) 0.028(2) 0.003(2) 0.009(2) 0.001(2)
C19A 0.031(3) 0.030(3) 0.026(2) 0.0007(18) 0.006(2) 0.000(2)
C20 0.033(4) 0.022(3) 0.036(4) 0.001(3) -0.001(4) -0.007(3)
C21 0.044(4) 0.027(3) 0.064(4) 0.004(3) -0.019(4) -0.004(3)
C22 0.054(4) 0.037(3) 0.079(5) 0.007(4) -0.035(4) -0.001(3)
C23 0.059(4) 0.031(3) 0.069(5) 0.007(3) -0.021(4) 0.005(3)
C24 0.053(4) 0.024(4) 0.049(4) 0.002(4) -0.004(4) -0.004(4)
C25 0.037(4) 0.027(4) 0.031(4) 0.006(3) -0.001(4) 0.001(3)
C20A 0.028(2) 0.027(3) 0.027(2) 0.005(2) -0.002(2) 0.001(2)
C21A 0.038(3) 0.032(2) 0.070(4) -0.001(3) -0.013(3) -0.0026(19)
C22A 0.039(3) 0.045(2) 0.095(4) 0.003(3) -0.020(3) 0.007(2)
C23A 0.056(3) 0.033(2) 0.074(4) 0.005(3) -0.009(3) 0.014(2)
C24A 0.051(3) 0.026(3) 0.048(3) 0.005(3) -0.001(3) -0.001(2)
C25A 0.033(2) 0.026(2) 0.031(3) -0.001(2) 0.001(2) -0.007(2)

loop_
_atom_type_symbol
_atom_type_description
_atom_type_scat_dispersion_real
_atom_type_scat_dispersion_imag
_atom_type_scat_source
C C 0.0033 0.0016 'International Tables Vol C Tables 4.2.6.8 and 6.1.1.4'
H H 0.0000 0.0000 'International Tables Vol C Tables 4.2.6.8 and 6.1.1.4'
N N 0.0061 0.0033 'International Tables Vol C Tables 4.2.6.8 and 6.1.1.4'
P P 0.1023 0.0942 'International Tables Vol C Tables 4.2.6.8 and 6.1.1.4'
Cl Cl 0.1484 0.1585 'International Tables Vol C Tables 4.2.6.8 and 6.1.1.4'
Co Co 0.3494 0.9721 'International Tables Vol C Tables 4.2.6.8 and 6.1.1.4'

loop_
_exptl_crystal_face_index_h
_exptl_crystal_face_index_k
_exptl_crystal_face_index_l
_exptl_crystal_face_perp_dist
0.00 -1.00 1.00 0.0730
0.00 1.00 -1.00 0.0470
-2.00 1.00 2.00 0.0320
2.00 -1.00 -2.00 0.0380
-1.00 -2.00 -2.00 0.0570
1.00 2.00 2.00 0.1150

loop_
_geom_angle_atom_site_label_1
_geom_angle_atom_site_label_2
_geom_angle_atom_site_label_3
_geom_angle
Cl1 Co1 P1 99.36(2)
Cl2 Co1 Cl1 106.51(3)
Cl2 Co1 P1 106.86(2)
N1 Co1 Cl1 97.92(5)
N1 Co1 Cl2 117.97(5)
N1 Co1 P1 124.28(5)
N1 Co1 N2 74.41(6)
N2 Co1 Cl1 162.84(4)
N2 Co1 Cl2 90.60(4)
N2 Co1 P1 73.79(4)
C13 P1 Co1 100.71(7)
C13 P1 C14 103.1(11)
C13 P1 C14A 105.7(6)
C13 P1 C20A 108.7(3)
C14 P1 Co1 120.9(10)
C14A P1 Co1 125.0(5)
C14A P1 C20A 104.4(6)
C20 P1 Co1 114.5(7)
C20 P1 C13 107.0(5)
C20 P1 C14 108.8(10)
C20A P1 Co1 111.5(4)
C1 N1 Co1 123.56(14)
C1 N1 C5 118.27(17)
C5 N1 Co1 117.90(13)
C6 N2 Co1 117.44(13)
C6 N2 C8 123.77(16)
C8 N2 Co1 117.94(11)
N1 C1 H1 118.5
N1 C1 C2 123.0(2)
C2 C1 H1 118.5
C1 C2 H2 120.7
C3 C2 C1 118.6(2)
C3 C2 H2 120.7
C2 C3 H3 120.5
C2 C3 C4 119.1(2)
C4 C3 H3 120.5
C3 C4 H4 120.4
C5 C4 C3 119.3(2)
C5 C4 H4 120.4
N1 C5 C4 121.69(19)
N1 C5 C6 115.14(17)
C4 C5 C6 123.17(19)
N2 C6 C5 114.44(17)
N2 C6 C7 126.34(19)
C5 C6 C7 119.17(18)
C6 C7 H7A 109.5
C6 C7 H7B 109.5
C6 C7 H7C 109.5
H7A C7 H7B 109.5
H7A C7 H7C 109.5
H7B C7 H7C 109.5
C9 C8 N2 124.23(18)
C13 C8 N2 115.25(16)
C13 C8 C9 120.38(18)
C8 C9 H9 120.4
C10 C9 C8 119.23(19)
C10 C9 H9 120.4
C9 C10 H10 119.7
C11 C10 C9 120.60(19)
C11 C10 H10 119.7
C10 C11 H11 120.0
C10 C11 C12 120.0(2)
C12 C11 H11 120.0
C11 C12 H12 119.8
C11 C12 C13 120.4(2)
C13 C12 H12 119.8
C8 C13 P1 114.28(14)
C12 C13 P1 126.36(16)
C12 C13 C8 119.15(18)
C15 C14 P1 117.0(11)
C19 C14 P1 123.8(11)
C19 C14 C15 119.1(10)
C14 C15 H15 120.2
C16 C15 C14 119.7(11)
C16 C15 H15 120.2
C15 C16 H16 120.1
C17 C16 C15 119.7(11)
C17 C16 H16 120.1
C16 C17 H17 119.4
C18 C17 C16 121.1(10)
C18 C17 H17 119.4
C17 C18 H18 120.3
C17 C18 C19 119.4(10)
C19 C18 H18 120.3
C14 C19 C18 120.8(10)
C14 C19 H19 119.6
C18 C19 H19 119.6
C15A C14A P1 117.1(6)
C19A C14A P1 123.2(6)
C19A C14A C15A 119.7(5)
C14A C15A H15A 119.9
C16A C15A C14A 120.2(5)
C16A C15A H15A 119.9
C15A C16A H16A 120.4
C17A C16A C15A 119.2(5)
C17A C16A H16A 120.4
C16A C17A H17A 119.6
C16A C17A C18A 120.9(5)
C18A C17A H17A 119.6
C17A C18A H18A 119.9
C17A C18A C19A 120.1(5)
C19A C18A H18A 119.9
C14A C19A C18A 119.8(5)
C14A C19A H19A 120.1
C18A C19A H19A 120.1
C21 C20 P1 123.3(10)
C25 C20 P1 116.5(10)
C25 C20 C21 119.9(10)
C20 C21 H21 120.5
C20 C21 C22 119.1(8)
C22 C21 H21 120.5
C21 C22 H22 119.7
C23 C22 C21 120.6(8)
C23 C22 H22 119.7
C22 C23 H23 119.9
C22 C23 C24 120.1(10)
C24 C23 H23 119.9
C23 C24 H24 120.3
C25 C24 C23 119.4(14)
C25 C24 H24 120.3
C20 C25 H25 119.6
C24 C25 C20 120.8(13)
C24 C25 H25 119.6
C21A C20A P1 122.7(6)
C25A C20A P1 118.7(6)
C25A C20A C21A 118.2(6)
C20A C21A H21A 119.9
C22A C21A C20A 120.2(5)
C22A C21A H21A 119.9
C21A C22A H22A 119.9
C23A C22A C21A 120.1(5)
C23A C22A H22A 119.9
C22A C23A H23A 119.8
C22A C23A C24A 120.4(6)
C24A C23A H23A 119.8
C23A C24A H24A 120.4
C25A C24A C23A 119.2(9)
C25A C24A H24A 120.4
C20A C25A H25A 119.1
C24A C25A C20A 121.7(8)
C24A C25A H25A 119.1

loop_
_geom_bond_atom_site_label_1
_geom_bond_atom_site_label_2
_geom_bond_distance
Co1 Cl1 2.2934(6)
Co1 Cl2 2.2663(6)
Co1 P1 2.4102(7)
Co1 N1 2.0902(16)
Co1 N2 2.1926(15)
P1 C13 1.8121(19)
P1 C14 1.821(11)
P1 C14A 1.816(6)
P1 C20 1.783(11)
P1 C20A 1.827(7)
N1 C1 1.333(2)
N1 C5 1.355(2)
N2 C6 1.283(2)
N2 C8 1.415(2)
C1 H1 0.9500
C1 C2 1.386(3)
C2 H2 0.9500
C2 C3 1.373(3)
C3 H3 0.9500
C3 C4 1.387(3)
C4 H4 0.9500
C4 C5 1.381(3)
C5 C6 1.477(3)
C6 C7 1.491(3)
C7 H7A 0.9800
C7 H7B 0.9800
C7 H7C 0.9800
C8 C9 1.394(3)
C8 C13 1.392(3)
C9 H9 0.9500
C9 C10 1.382(3)
C10 H10 0.9500
C10 C11 1.379(3)
C11 H11 0.9500
C11 C12 1.380(3)
C12 H12 0.9500
C12 C13 1.387(3)
C14 C15 1.397(8)
C14 C19 1.384(8)
C15 H15 0.9500
C15 C16 1.393(8)
C16 H16 0.9500
C16 C17 1.379(8)
C17 H17 0.9500
C17 C18 1.366(8)
C18 H18 0.9500
C18 C19 1.390(8)
C19 H19 0.9500
C14A C15A 1.399(5)
C14A C19A 1.385(5)
C15A H15A 0.9500
C15A C16A 1.394(5)
C16A H16A 0.9500
C16A C17A 1.379(5)
C17A H17A 0.9500
C17A C18A 1.383(6)
C18A H18A 0.9500
C18A C19A 1.389(5)
C19A H19A 0.9500
C20 C21 1.388(8)
C20 C25 1.384(7)
C21 H21 0.9500
C21 C22 1.392(7)
C22 H22 0.9500
C22 C23 1.379(7)
C23 H23 0.9500
C23 C24 1.385(10)
C24 H24 0.9500
C24 C25 1.377(7)
C25 H25 0.9500
C20A C21A 1.394(6)
C20A C25A 1.389(5)
C21A H21A 0.9500
C21A C22A 1.393(5)
C22A H22A 0.9500
C22A C23A 1.375(6)
C23A H23A 0.9500
C23A C24A 1.384(9)
C24A H24A 0.9500
C24A C25A 1.375(5)
C25A H25A 0.9500

loop_
_geom_torsion_atom_site_label_1
_geom_torsion_atom_site_label_2
_geom_torsion_atom_site_label_3
_geom_torsion_atom_site_label_4
_geom_torsion
Co1 P1 C13 C8 23.21(15)
Co1 P1 C13 C12 -151.40(18)
Co1 P1 C14 C15 43(3)
Co1 P1 C14 C19 -136(2)
Co1 P1 C14A C15A 43.9(15)
Co1 P1 C14A C19A -135.1(11)
Co1 P1 C20 C21 -132.4(15)
Co1 P1 C20 C25 54(2)
Co1 P1 C20A C21A -108.5(10)
Co1 P1 C20A C25A 63.9(12)
Co1 N1 C1 C2 -172.07(16)
Co1 N1 C5 C4 174.18(16)
Co1 N1 C5 C6 -5.5(2)
Co1 N2 C6 C5 -8.5(2)
Co1 N2 C6 C7 169.07(18)
Co1 N2 C8 C9 137.58(16)
Co1 N2 C8 C13 -38.1(2)
P1 C14 C15 C16 -177(2)
P1 C14 C19 C18 178(2)
P1 C14A C15A C16A 178.3(11)
P1 C14A C19A C18A 179.8(11)
P1 C20 C21 C22 -176.0(15)
P1 C20 C25 C24 178(3)
P1 C20A C21A C22A 174.8(7)
P1 C20A C25A C24A -177.6(16)
N1 C1 C2 C3 -1.9(3)
N1 C5 C6 N2 9.2(3)
N1 C5 C6 C7 -168.5(2)
N2 C8 C9 C10 -177.24(18)
N2 C8 C13 P1 5.1(2)
N2 C8 C13 C12 -179.82(18)
C1 N1 C5 C4 0.0(3)
C1 N1 C5 C6 -179.76(17)
C1 C2 C3 C4 0.2(4)
C2 C3 C4 C5 1.4(4)
C3 C4 C5 N1 -1.6(3)
C3 C4 C5 C6 178.1(2)
C4 C5 C6 N2 -170.5(2)
C4 C5 C6 C7 11.7(3)
C5 N1 C1 C2 1.8(3)
C6 N2 C8 C9 -53.3(3)
C6 N2 C8 C13 131.1(2)
C8 N2 C6 C5 -177.73(17)
C8 N2 C6 C7 -0.1(3)
C8 C9 C10 C11 -1.7(3)
C9 C8 C13 P1 -170.69(15)
C9 C8 C13 C12 4.3(3)
C9 C10 C11 C12 2.7(3)
C10 C11 C12 C13 -0.1(3)
C11 C12 C13 P1 170.96(17)
C11 C12 C13 C8 -3.4(3)
C13 P1 C14 C15 -68(2)
C13 P1 C14 C19 113(3)
C13 P1 C14A C15A -71.7(13)
C13 P1 C14A C19A 109.3(13)
C13 P1 C20 C21 -21.7(19)
C13 P1 C20 C25 164.8(17)
C13 P1 C20A C21A 1.6(12)
C13 P1 C20A C25A 174.0(10)
C13 C8 C9 C10 -1.8(3)
C14 P1 C13 C8 148.7(8)
C14 P1 C13 C12 -25.9(8)
C14 P1 C20 C21 89(2)
C14 P1 C20 C25 -84(2)
C14 C15 C16 C17 -3(3)
C15 C14 C19 C18 -1(4)
C15 C16 C17 C18 3(2)
C16 C17 C18 C19 -2(2)
C17 C18 C19 C14 1(3)
C19 C14 C15 C16 2(4)
C14A P1 C13 C8 154.5(4)
C14A P1 C13 C12 -20.2(4)
C14A P1 C20A C21A 114.0(13)
C14A P1 C20A C25A -73.6(13)
C14A C15A C16A C17A 3.5(14)
C15A C14A C19A C18A 0.8(18)
C15A C16A C17A C18A -2.6(10)
C16A C17A C18A C19A 0.7(10)
C17A C18A C19A C14A 0.1(13)
C19A C14A C15A C16A -2.7(19)
C20 P1 C13 C8 -96.7(9)
C20 P1 C13 C12 88.7(9)
C20 P1 C14 C15 179(2)
C20 P1 C14 C19 0(3)
C20 C21 C22 C23 1.4(14)
C21 C20 C25 C24 4(4)
C21 C22 C23 C24 -2(3)
C22 C23 C24 C25 3(5)
C23 C24 C25 C20 -5(6)
C25 C20 C21 C22 -3(2)
C20A P1 C13 C8 -94.0(5)
C20A P1 C13 C12 91.4(5)
C20A P1 C14A C15A 173.8(11)
C20A P1 C14A C19A -5.2(15)
C20A C21A C22A C23A 0.0(12)
C21A C20A C25A C24A -5(3)
C21A C22A C23A C24A -0.2(17)
C22A C23A C24A C25A -2(3)
C23A C24A C25A C20A 5(3)
C25A C20A C21A C22A 2.4(16)
